data_2214603
loop_
_publ_author_name
'Erben, Milan'
'R\%u\<zi\<cka, Ale\<s'
'Vinkl\'arek, Jarom\'ir'
'\<S\<t\'ava, V\'it'
'Handl\'i\<r, Karel'

_publ_section_title
;
 1'-Acetylferrocene-1-carbonitrile
;
_journal_coeditor_code CV2275
_journal_issue 8
_journal_name_full 'Acta Crystallographica Section E'
_journal_page_first m2145
_journal_page_last m2146
_journal_paper_doi 10.1107/S1600536807033892
_journal_volume 63
_journal_year 2007
_chemical_formula_iupac '[Fe (C6 H4 N) (C7 H7 O)]'
_chemical_formula_moiety 'C13 H11 Fe N O'
_chemical_formula_sum 'C13 H11 Fe N O'
_chemical_formula_weight 253.08
_chemical_melting_point 370
_chemical_name_systematic
;
1'-Acetylferrocene-1-carbonitrile
;
_space_group_IT_number 2
_symmetry_cell_setting triclinic
_symmetry_space_group_name_Hall '-P 1'
_symmetry_space_group_name_H-M 'P -1'
_atom_sites_solution_hydrogens geom
_atom_sites_solution_primary direct
_atom_sites_solution_secondary difmap
_audit_creation_method SHELXL-97
_cell_angle_alpha 99.264(7)
_cell_angle_beta 99.666(6)
_cell_angle_gamma 104.277(7)
_cell_formula_units_Z 2
_cell_length_a 5.7610(5)
_cell_length_b 6.8431(5)
_cell_length_c 14.1940(14)
_cell_measurement_reflns_used 7054
_cell_measurement_temperature 150.0(10)
_cell_measurement_theta_max 27.5
_cell_measurement_theta_min 1
_cell_volume 522.46(8)
_computing_cell_refinement 'COLLECT and DENZO'
_computing_data_collection 'COLLECT (Hooft, 1998) and DENZO (Otwinowski & Minor, 1997)'
_computing_data_reduction 'COLLECT and DENZO'
_computing_molecular_graphics 'PLATON (Spek, 2003)'
_computing_publication_material 'enCIFer (Allen <i>et al.</i>,  2004)'
_computing_structure_refinement 'SHELXL97 (Sheldrick, 1997)'
_computing_structure_solution 'SIR92 (Altomare <i>et al.</i>,  1994)'
_diffrn_ambient_temperature 150.0(10)
_diffrn_detector_area_resol_mean 9.091
_diffrn_measured_fraction_theta_full 0.992
_diffrn_measured_fraction_theta_max 0.992
_diffrn_measurement_device_type 'Bruker--Nonius KappaCCD area-detector'
_diffrn_measurement_method '\f and \w scans to fill the Ewald sphere'
_diffrn_radiation_monochromator graphite
_diffrn_radiation_type MoK\a
_diffrn_radiation_wavelength 0.71073
_diffrn_reflns_av_R_equivalents 0.0521
_diffrn_reflns_av_sigmaI/netI 0.0385
_diffrn_reflns_limit_h_max 7
_diffrn_reflns_limit_h_min -7
_diffrn_reflns_limit_k_max 8
_diffrn_reflns_limit_k_min -8
_diffrn_reflns_limit_l_max 18
_diffrn_reflns_limit_l_min -18
_diffrn_reflns_number 6982
_diffrn_reflns_theta_full 27.50
_diffrn_reflns_theta_max 27.50
_diffrn_reflns_theta_min 3.71
_exptl_absorpt_coefficient_mu 1.416
_exptl_absorpt_correction_T_max 0.931
_exptl_absorpt_correction_T_min 0.801
_exptl_absorpt_correction_type integration
_exptl_absorpt_process_details '(Gaussian; Coppens <i>et al.</i>,  1970)'
_exptl_crystal_colour red
_exptl_crystal_density_diffrn 1.609
_exptl_crystal_density_method 'not measured'
_exptl_crystal_description plate
_exptl_crystal_F_000 260
_exptl_crystal_size_max 0.16
_exptl_crystal_size_mid 0.10
_exptl_crystal_size_min 0.05
_refine_diff_density_max 0.453
_refine_diff_density_min -0.592
_refine_ls_extinction_method none
_refine_ls_goodness_of_fit_ref 1.075
_refine_ls_hydrogen_treatment constr
_refine_ls_matrix_type full
_refine_ls_number_parameters 145
_refine_ls_number_reflns 2383
_refine_ls_number_restraints 0
_refine_ls_restrained_S_all 1.075
_refine_ls_R_factor_all 0.0376
_refine_ls_R_factor_gt 0.0319
_refine_ls_shift/su_max 0.000
_refine_ls_shift/su_mean 0.000
_refine_ls_structure_factor_coef Fsqd
_refine_ls_weighting_details 'calc w=1/[\s^2^(Fo^2^)+(0.0403P)^2^+0.3168P] where P=(Fo^2^+2Fc^2^)/3'
_refine_ls_weighting_scheme calc
_refine_ls_wR_factor_gt 0.0785
_refine_ls_wR_factor_ref 0.0816
_reflns_number_gt 2151
_reflns_number_total 2383
_reflns_threshold_expression I>2sigma(I)
_cod_data_source_file cv2275.cif
_cod_data_source_block I
_cod_original_cell_volume 522.45(8)
_cod_database_code 2214603
_cod_database_fobs_code 2214603

loop_
_symmetry_equiv_pos_as_xyz
'x, y, z'
'-x, -y, -z'

loop_
_atom_site_type_symbol
_atom_site_label
_atom_site_fract_x
_atom_site_fract_y
_atom_site_fract_z
_atom_site_U_iso_or_equiv
_atom_site_adp_type
_atom_site_calc_flag
_atom_site_refinement_flags
_atom_site_occupancy
Fe Fe1 0.92112(5) 0.18493(4) 0.26947(2) 0.01257(10) Uani d . 1
C C12 1.0895(4) 0.4420(3) 0.22364(15) 0.0183(4) Uani d . 1
H H12 1.2460 0.4734 0.2108 0.022 Uiso calc R 1
O O1 1.1803(3) -0.1467(3) 0.09502(12) 0.0281(4) Uani d . 1
C C4 0.8082(4) -0.0211(3) 0.35489(16) 0.0192(4) Uani d . 1
H H4 0.7015 -0.0130 0.3969 0.023 Uiso calc R 1
C C7 0.7473(4) -0.2488(4) 0.03850(17) 0.0277(5) Uani d . 1
H H7A 0.7866 -0.2852 -0.0239 0.042 Uiso calc R 1
H H7B 0.6589 -0.1471 0.0362 0.042 Uiso calc R 1
H H7C 0.6478 -0.3693 0.0537 0.042 Uiso calc R 1
C C1 0.9600(4) -0.0971(3) 0.21714(15) 0.0151(4) Uani d . 1
C C9 0.7666(4) 0.4179(3) 0.30431(15) 0.0180(4) Uani d . 1
H H9 0.6772 0.4308 0.3526 0.022 Uiso calc R 1
C C10 0.6706(4) 0.3170(3) 0.20418(15) 0.0184(4) Uani d . 1
H H10 0.5061 0.2521 0.1757 0.022 Uiso calc R 1
C C5 0.7397(4) -0.1180(3) 0.25418(15) 0.0163(4) Uani d . 1
H H5 0.5806 -0.1833 0.2185 0.020 Uiso calc R 1
C C3 1.0686(4) 0.0617(3) 0.38067(15) 0.0191(4) Uani d . 1
H H3 1.1604 0.1340 0.4422 0.023 Uiso calc R 1
C C11 0.8676(4) 0.3322(3) 0.15519(15) 0.0184(4) Uani d . 1
H H11 0.8538 0.2791 0.0893 0.022 Uiso calc R 1
C C2 1.1633(4) 0.0151(3) 0.29684(15) 0.0171(4) Uani d . 1
H H2 1.3279 0.0508 0.2937 0.021 Uiso calc R 1
C C6 0.9806(4) -0.1621(3) 0.11602(15) 0.0184(4) Uani d . 1
N N1 1.3441(4) 0.6917(3) 0.47474(15) 0.0311(5) Uani d . 1
C C8 1.0275(4) 0.4956(3) 0.31641(15) 0.0173(4) Uani d . 1
C C13 1.2006(4) 0.6036(3) 0.40509(16) 0.0212(4) Uani d . 1

loop_
_atom_site_aniso_label
_atom_site_aniso_U_11
_atom_site_aniso_U_22
_atom_site_aniso_U_33
_atom_site_aniso_U_12
_atom_site_aniso_U_13
_atom_site_aniso_U_23
Fe1 0.01291(15) 0.01076(16) 0.01458(16) 0.00420(11) 0.00143(10) 0.00445(10)
C12 0.0214(10) 0.0129(9) 0.0237(11) 0.0062(8) 0.0075(8) 0.0078(8)
O1 0.0228(8) 0.0363(10) 0.0250(8) 0.0086(7) 0.0077(7) 0.0026(7)
C4 0.0236(11) 0.0160(10) 0.0217(10) 0.0069(8) 0.0075(8) 0.0101(8)
C7 0.0257(12) 0.0293(12) 0.0219(11) 0.0039(10) -0.0006(9) 0.0000(9)
C1 0.0154(9) 0.0094(9) 0.0209(10) 0.0044(7) 0.0026(8) 0.0044(8)
C9 0.0213(10) 0.0159(10) 0.0208(10) 0.0099(8) 0.0059(8) 0.0063(8)
C10 0.0165(10) 0.0178(10) 0.0224(11) 0.0082(8) 0.0001(8) 0.0073(8)
C5 0.0155(9) 0.0111(9) 0.0219(10) 0.0021(7) 0.0027(8) 0.0061(8)
C3 0.0251(11) 0.0162(10) 0.0169(10) 0.0087(8) -0.0003(8) 0.0067(8)
C11 0.0248(11) 0.0165(10) 0.0169(10) 0.0086(8) 0.0037(8) 0.0083(8)
C2 0.0145(9) 0.0149(10) 0.0237(10) 0.0067(8) 0.0014(8) 0.0077(8)
C6 0.0212(10) 0.0130(9) 0.0196(10) 0.0037(8) 0.0027(8) 0.0034(8)
N1 0.0316(11) 0.0258(11) 0.0293(11) 0.0040(9) -0.0009(9) 0.0010(9)
C8 0.0202(10) 0.0121(9) 0.0199(10) 0.0054(8) 0.0032(8) 0.0039(8)
C13 0.0244(11) 0.0134(10) 0.0254(11) 0.0052(9) 0.0049(9) 0.0039(8)

loop_
_atom_type_symbol
_atom_type_description
_atom_type_scat_dispersion_real
_atom_type_scat_dispersion_imag
_atom_type_scat_source
C C 0.0033 0.0016 'International Tables Vol C Tables 4.2.6.8 and 6.1.1.4'
H H 0.0000 0.0000 'International Tables Vol C Tables 4.2.6.8 and 6.1.1.4'
O O 0.0106 0.0060 'International Tables Vol C Tables 4.2.6.8 and 6.1.1.4'
N N 0.0061 0.0033 'International Tables Vol C Tables 4.2.6.8 and 6.1.1.4'
Fe Fe 0.3463 0.8444 'International Tables Vol C Tables 4.2.6.8 and 6.1.1.4'

loop_
_geom_angle_atom_site_label_1
_geom_angle_atom_site_label_2
_geom_angle_atom_site_label_3
_geom_angle
C8 Fe1 C1 156.37(9)
C8 Fe1 C5 160.78(8)
C1 Fe1 C5 41.38(8)
C8 Fe1 C9 41.34(8)
C1 Fe1 C9 161.58(8)
C5 Fe1 C9 122.75(8)
C8 Fe1 C12 41.27(8)
C1 Fe1 C12 121.50(8)
C5 Fe1 C12 155.76(9)
C9 Fe1 C12 69.39(8)
C8 Fe1 C2 120.61(8)
C1 Fe1 C2 41.27(8)
C5 Fe1 C2 69.15(8)
C9 Fe1 C2 154.11(9)
C12 Fe1 C2 109.65(8)
C8 Fe1 C10 68.63(8)
C1 Fe1 C10 125.75(8)
C5 Fe1 C10 106.12(8)
C9 Fe1 C10 40.74(8)
C12 Fe1 C10 68.34(8)
C2 Fe1 C10 164.69(9)
C8 Fe1 C4 124.28(9)
C1 Fe1 C4 68.66(8)
C5 Fe1 C4 40.54(8)
C9 Fe1 C4 104.96(8)
C12 Fe1 C4 163.19(9)
C2 Fe1 C4 68.14(8)
C10 Fe1 C4 118.35(9)
C8 Fe1 C11 68.51(8)
C1 Fe1 C11 109.10(8)
C5 Fe1 C11 120.23(8)
C9 Fe1 C11 68.56(8)
C12 Fe1 C11 40.41(8)
C2 Fe1 C11 128.46(9)
C10 Fe1 C11 40.31(8)
C4 Fe1 C11 153.79(9)
C8 Fe1 C3 107.35(8)
C1 Fe1 C3 68.57(8)
C5 Fe1 C3 68.50(8)
C9 Fe1 C3 118.52(9)
C12 Fe1 C3 127.16(9)
C2 Fe1 C3 40.17(8)
C10 Fe1 C3 153.12(9)
C4 Fe1 C3 40.48(8)
C11 Fe1 C3 165.04(9)
C11 C12 C8 107.36(18)
C11 C12 Fe1 70.31(11)
C8 C12 Fe1 68.50(11)
C11 C12 H12 126.3
C8 C12 H12 126.3
Fe1 C12 H12 126.4
C5 C4 C3 108.33(19)
C5 C4 Fe1 68.83(11)
C3 C4 Fe1 69.87(12)
C5 C4 H4 125.8
C3 C4 H4 125.8
Fe1 C4 H4 127.0
C6 C7 H7A 109.5
C6 C7 H7B 109.5
H7A C7 H7B 109.5
C6 C7 H7C 109.5
H7A C7 H7C 109.5
H7B C7 H7C 109.5
C5 C1 C2 107.46(18)
C5 C1 C6 127.67(18)
C2 C1 C6 124.73(18)
C5 C1 Fe1 69.43(11)
C2 C1 Fe1 70.06(11)
C6 C1 Fe1 122.50(14)
C10 C9 C8 107.00(18)
C10 C9 Fe1 70.11(12)
C8 C9 Fe1 68.71(11)
C10 C9 H9 126.5
C8 C9 H9 126.5
Fe1 C9 H9 126.2
C11 C10 C9 108.71(18)
C11 C10 Fe1 70.12(11)
C9 C10 Fe1 69.15(11)
C11 C10 H10 125.6
C9 C10 H10 125.6
Fe1 C10 H10 126.7
C4 C5 C1 107.80(18)
C4 C5 Fe1 70.63(12)
C1 C5 Fe1 69.19(11)
C4 C5 H5 126.1
C1 C5 H5 126.1
Fe1 C5 H5 125.7
C2 C3 C4 108.44(18)
C2 C3 Fe1 69.49(11)
C4 C3 Fe1 69.65(11)
C2 C3 H3 125.8
C4 C3 H3 125.8
Fe1 C3 H3 126.7
C10 C11 C12 108.58(18)
C10 C11 Fe1 69.56(11)
C12 C11 Fe1 69.28(11)
C10 C11 H11 125.7
C12 C11 H11 125.7
Fe1 C11 H11 127.0
C3 C2 C1 107.97(18)
C3 C2 Fe1 70.34(12)
C1 C2 Fe1 68.68(11)
C3 C2 H2 126.0
C1 C2 H2 126.0
Fe1 C2 H2 126.5
O1 C6 C1 121.19(19)
O1 C6 C7 120.82(19)
C1 C6 C7 117.99(18)
C13 C8 C9 126.81(19)
C13 C8 C12 124.83(19)
C9 C8 C12 108.35(18)
C13 C8 Fe1 124.42(15)
C9 C8 Fe1 69.95(11)
C12 C8 Fe1 70.23(11)
N1 C13 C8 178.1(2)

loop_
_geom_bond_atom_site_label_1
_geom_bond_atom_site_label_2
_geom_bond_distance
Fe1 C8 2.026(2)
Fe1 C1 2.0332(19)
Fe1 C5 2.036(2)
Fe1 C9 2.042(2)
Fe1 C12 2.049(2)
Fe1 C2 2.052(2)
Fe1 C10 2.055(2)
Fe1 C4 2.060(2)
Fe1 C11 2.062(2)
Fe1 C3 2.063(2)
C12 C11 1.420(3)
C12 C8 1.436(3)
C12 H12 0.9300
O1 C6 1.221(3)
C4 C5 1.419(3)
C4 C3 1.426(3)
C4 H4 0.9300
C7 C6 1.506(3)
C7 H7A 0.9600
C7 H7B 0.9600
C7 H7C 0.9600
C1 C5 1.438(3)
C1 C2 1.440(3)
C1 C6 1.466(3)
C9 C10 1.426(3)
C9 C8 1.436(3)
C9 H9 0.9300
C10 C11 1.419(3)
C10 H10 0.9300
C5 H5 0.9300
C3 C2 1.413(3)
C3 H3 0.9300
C11 H11 0.9300
C2 H2 0.9300
N1 C13 1.145(3)
C8 C13 1.429(3)

loop_
_geom_hbond_atom_site_label_D
_geom_hbond_atom_site_label_H
_geom_hbond_atom_site_label_A
_geom_hbond_site_symmetry_A
_geom_hbond_distance_DH
_geom_hbond_distance_HA
_geom_hbond_distance_DA
_geom_hbond_angle_DHA
_geom_hbond_publ_flag
C4 H4 N1 2_766 0.93 2.72 3.411(3) 132 yes
C9 H9 N1 2_766 0.93 2.73 3.463(3) 137 yes
C11 H11 O1 2_755 0.93 2.59 3.514(3) 178 yes
